data_2102093
loop_
_publ_author_name
'Rusjan, Marcia'
'Chaia, Zulema D.'
'Piro, Oscar E.'
'Guillon, Daniel'
'Cukiernik, Fabio D.'

_publ_section_title
;
 Synthesis, structure and magnetic properties of
 tetrakis-\m-carboxylato-bis(dodecylnicotinato)dicopper(II) complexes;
 crystal and molecular structure of the decyl carboxylate derivative
;
_journal_issue 4
_journal_name_full 'Acta Crystallographica Section B'
_journal_page_first 666
_journal_page_last 672
_journal_paper_doi 10.1107/S0108768100002056
_journal_volume 56
_journal_year 2000
_chemical_formula_iupac '[Cu(C10 H19 O2)4(C18 H29 N O2)2]'
_chemical_formula_sum 'C76 H134 Cu2 N2 O12'
_chemical_formula_weight 1394.93
_chemical_melting_point 42
_chemical_name_systematic
;
 Tetrakis-\m-decylcarboxylato-bis(dodecylnicotinato)-dicopper (II)
;
_space_group_IT_number 2
_symmetry_cell_setting triclinic
_symmetry_space_group_name_Hall '-P 1'
_symmetry_space_group_name_H-M 'P -1'
_audit_creation_method SHELXL
_cell_angle_alpha 92.39(2)
_cell_angle_beta 104.31(2)
_cell_angle_gamma 106.17(3)
_cell_formula_units_Z 1
_cell_length_a 10.231(3)
_cell_length_b 12.878(4)
_cell_length_c 16.804(2)
_cell_measurement_reflns_used 23
_cell_measurement_temperature 293(2)
_cell_measurement_theta_max 15.71
_cell_measurement_theta_min 9.8
_cell_volume 2045.9(10)
_computing_cell_refinement 'Enraf-Nonius CAD4'
_computing_data_collection 'Enraf-Nonius CAD4'
_computing_data_reduction 'SDP (Frenz, 1983)'
_computing_molecular_graphics 'ORTEP (Johnson, 1965)'
_computing_publication_material 'SHELXL-93 (Sheldrick, 1993)'
_computing_structure_refinement 'SHELXL-93 (Sheldrick, 1993)'
_computing_structure_solution 'SHELXS-86 (Sheldrick, 1990)'
_diffrn_ambient_temperature 293(2)
_diffrn_measurement_device 'Enraf-Nonius CAD4'
_diffrn_measurement_method \w-2\q
_diffrn_radiation_monochromator graphite
_diffrn_radiation_source 'fine-focus sealed tube'
_diffrn_radiation_type MoK\a
_diffrn_radiation_wavelength .71073
_diffrn_reflns_av_R_equivalents .036
_diffrn_reflns_av_sigmaI/netI .0383
_diffrn_reflns_limit_h_max 11
_diffrn_reflns_limit_h_min -12
_diffrn_reflns_limit_k_max 15
_diffrn_reflns_limit_k_min -15
_diffrn_reflns_limit_l_max 19
_diffrn_reflns_limit_l_min 0
_diffrn_reflns_number 7627
_diffrn_reflns_theta_max 24.97
_diffrn_reflns_theta_min 1.26
_diffrn_standards_decay_% 1.5
_diffrn_standards_interval_time 30
_diffrn_standards_number 1
_exptl_absorpt_coefficient_mu .574
_exptl_absorpt_correction_T_max .916
_exptl_absorpt_correction_T_min .793
_exptl_absorpt_correction_type numerical
_exptl_absorpt_process_details 'Busing & Levy, 1957)'
_exptl_crystal_colour blue-green
_exptl_crystal_density_diffrn 1.132
_exptl_crystal_density_meas 1.12
_exptl_crystal_density_method immersion
_exptl_crystal_description plate
_exptl_crystal_F_000 758
_exptl_crystal_size_max .44
_exptl_crystal_size_mid .40
_exptl_crystal_size_min .16
_refine_diff_density_max .393
_refine_diff_density_min -.288
_refine_ls_extinction_method none
_refine_ls_goodness_of_fit_all 1.053
_refine_ls_goodness_of_fit_ref 1.086
_refine_ls_hydrogen_treatment constr
_refine_ls_matrix_type full
_refine_ls_number_parameters 423
_refine_ls_number_reflns 6369
_refine_ls_number_restraints 0
_refine_ls_restrained_S_all 1.053
_refine_ls_restrained_S_obs 1.086
_refine_ls_R_factor_all .0799
_refine_ls_R_factor_gt .0504
_refine_ls_shift/esd_mean .001
_refine_ls_shift/su_max -.006
_refine_ls_structure_factor_coef Fsqd
_refine_ls_weighting_details 'w=1/[\s^2^(Fo^2^)+(0.0878P)^2^+0.2591P] where P=(Fo^2^+2Fc^2^)/3'
_refine_ls_weighting_scheme calc
_refine_ls_wR_factor_all .1504
_refine_ls_wR_factor_ref .1295
_reflns_number_gt 4529
_reflns_number_total 6369
_reflns_threshold_expression I>2\s(I)
_cod_data_source_file ca0004.cif
_cod_data_source_block s93
_cod_depositor_comments
;
The following automatic conversions were performed:

'_refine_ls_weighting_scheme' value 'calc
w=1/[\s^2^(Fo^2^)+(0.0878P)^2^+0.2591P] where P=(Fo^2^+2Fc^2^)/3' was
changed to 'calc'. New tag '_refine_ls_weighting_details' was
created. The value of the new tag was set to
'w=1/[\s^2^(Fo^2^)+(0.0878P)^2^+0.2591P] where P=(Fo^2^+2Fc^2^)/3'.

Automatic conversion script
Id: cif_fix_values 3143 2015-03-26 13:38:13Z robertas 
;
_cod_original_cell_volume 2045.8(9)
_cod_original_sg_symbol_H-M P-1
_cod_database_code 2102093

loop_
_symmetry_equiv_pos_as_xyz
'x, y, z'
'-x, -y, -z'

loop_
_atom_site_aniso_label
_atom_site_aniso_U_11
_atom_site_aniso_U_22
_atom_site_aniso_U_33
_atom_site_aniso_U_12
_atom_site_aniso_U_13
_atom_site_aniso_U_23
Cu .0438(2) .0714(3) .0595(3) .0268(2) .0123(2) .0128(2)
O11 .0576(14) .077(2) .083(2) .0239(13) .0014(12) -.0027(14)
O12 .060(2) .070(2) .088(2) .0222(12) .0107(13) .0037(13)
C11 .061(2) .064(2) .063(2) .015(2) .016(2) .008(2)
C12 .081(3) .076(3) .089(3) .006(2) -.001(2) .002(2)
C13 .118(4) .102(4) .099(4) .001(3) .000(3) -.007(3)
C14 .102(4) .107(4) .087(3) .016(3) .019(3) .007(3)
C15 .175(7) .132(5) .103(4) .008(5) .017(4) .005(4)
C16 .146(5) .118(4) .102(4) .023(4) .033(4) .014(3)
C17 .194(7) .153(6) .096(4) .035(5) .014(5) .003(4)
C18 .200(7) .150(6) .101(4) .053(5) .043(5) .022(4)
C19 .261(10) .215(9) .104(5) .088(8) .030(6) .036(6)
C110 .336(15) .272(12) .152(8) .122(11) .082(9) .066(8)
O21 .0535(13) .101(2) .0644(14) .0353(13) .0203(11) .0233(13)
O22 .066(2) .115(2) .072(2) .0473(15) .0284(13) .0356(15)
C21 .050(2) .088(3) .057(2) .020(2) .013(2) .014(2)
C22 .073(3) .190(5) .076(3) .054(3) .030(2) .055(3)
C23 .081(3) .115(3) .063(2) .037(2) .021(2) .026(2)
C24 .090(3) .139(4) .066(3) .038(3) .025(2) .032(3)
C25 .110(4) .164(5) .072(3) .055(4) .028(3) .043(3)
C26 .115(4) .130(4) .069(3) .036(3) .025(3) .031(3)
C27 .141(5) .205(7) .083(3) .077(5) .032(3) .059(4)
C28 .164(6) .152(5) .075(3) .044(4) .025(3) .035(3)
C29 .208(8) .318(11) .095(4) .128(8) .037(5) .085(6)
C210 .296(12) .217(8) .086(4) .074(8) .017(6) .044(5)
N3 .049(2) .083(2) .062(2) .0293(15) .0163(13) .021(2)
C31 .059(2) .082(3) .067(2) .038(2) .020(2) .019(2)
C32 .068(3) .098(3) .074(2) .052(2) .026(2) .028(2)
C33 .058(2) .124(4) .097(3) .054(3) .024(2) .040(3)
C34 .049(2) .116(4) .099(3) .033(2) .008(2) .025(3)
C35 .051(2) .094(3) .079(3) .027(2) .008(2) .016(2)
C36 .091(3) .109(4) .098(3) .065(3) .035(3) .035(3)
O31 .118(3) .139(3) .179(4) .089(2) .067(3) .030(3)
O32 .103(2) .089(2) .110(2) .056(2) .037(2) .017(2)
C37 .144(5) .094(4) .156(5) .068(4) .049(4) .021(3)
C38 .164(6) .084(4) .172(6) .049(4) .071(5) .026(4)
C39 .135(5) .122(5) .141(5) .040(4) .058(4) .006(4)
C310 .175(7) .123(5) .158(6) .059(5) .070(5) .011(4)
C311 .119(5) .163(6) .147(6) .037(5) .018(4) -.018(5)
C312 .152(6) .127(5) .149(6) .035(5) .037(5) -.004(4)
C313 .124(5) .175(7) .153(7) .039(5) .016(5) -.023(5)
C314 .134(6) .124(5) .157(6) .024(4) .031(5) -.009(5)
C315 .137(6) .159(6) .170(7) .044(5) .017(6) -.022(6)
C316 .136(6) .119(5) .155(6) .026(4) .042(5) -.001(5)
C317 .222(10) .186(8) .196(9) .093(8) .029(8) -.010(7)
C318 .308(12) .186(8) .143(7) .093(8) .112(8) .037(6)

loop_
_atom_site_label
_atom_site_fract_x
_atom_site_fract_y
_atom_site_fract_z
_atom_site_U_iso_or_equiv
_atom_site_thermal_displace_type
_atom_site_calc_flag
_atom_site_refinement_flags
_atom_site_occupancy
_atom_site_type_symbol
Cu .10395(4) .45719(3) .01842(2) .0564(2) Uani d . 1 Cu
O11 .2103(2) .6037(2) .0749(2) .0755(7) Uani d . 1 O
O12 .0340(3) .6753(2) .0450(2) .0738(7) Uani d . 1 O
C11 .1594(4) .6801(3) .0795(2) .0635(9) Uani d . 1 C
C12 .2546(5) .7861(3) .1286(3) .0900(13) Uani d . 1 C
H12A .3035(5) .8291(3) .0927(3) .197(8) Uiso calc R 1 H
H12B .1965(5) .8260(3) .1456(3) .197(8) Uiso calc R 1 H
C13 .3620(6) .7753(4) .2037(3) .119(2) Uani d . 1 C
H13A .4265(6) .8471(4) .2263(3) .197(8) Uiso calc R 1 H
H13B .4165(6) .7317(4) .1872(3) .197(8) Uiso calc R 1 H
C14 .3002(5) .7241(4) .2708(3) .1032(15) Uani d . 1 C
H14A .2378(5) .7633(4) .2831(3) .197(8) Uiso calc R 1 H
H14B .2434(5) .6497(4) .2498(3) .197(8) Uiso calc R 1 H
C15 .4061(8) .7233(5) .3483(4) .149(3) Uani d . 1 C
H15A .4688(8) .6856(5) .3343(4) .197(8) Uiso calc R 1 H
H15B .4623(8) .7982(5) .3678(4) .197(8) Uiso calc R 1 H
C16 .3615(7) .6762(5) .4168(4) .125(2) Uani d . 1 C
H16A .3068(7) .6008(5) .3980(4) .197(8) Uiso calc R 1 H
H16B .2980(7) .7131(5) .4308(4) .197(8) Uiso calc R 1 H
C17 .4698(9) .6783(6) .4930(4) .156(3) Uani d . 1 C
H17A .5344(9) .6439(6) .4774(4) .197(8) Uiso calc R 1 H
H17B .5227(9) .7543(6) .5111(4) .197(8) Uiso calc R 1 H
C18 .4390(8) .6327(6) .5634(4) .150(2) Uani d . 1 C
H18A .3862(8) .5566(6) .5458(4) .197(8) Uiso calc R 1 H
H18B .3750(8) .6673(6) .5796(4) .197(8) Uiso calc R 1 H
C19 .5486(11) .6364(7) .6368(5) .193(4) Uani d . 1 C
H19A .6106(11) .6005(7) .6196(5) .197(8) Uiso calc R 1 H
H19B .6027(11) .7126(7) .6521(5) .197(8) Uiso calc R 1 H
C110 .5294(12) .5972(8) .7081(6) .243(5) Uani d . 1 C
H11A .505(9) .649(3) .740(2) .312(19) Uiso calc R 1 H
H11B .615(3) .586(6) .740(3) .312(19) Uiso calc R 1 H
H11C .455(6) .530(4) .6955(6) .312(19) Uiso calc R 1 H
O21 .1358(2) .5074(2) -.08604(14) .0690(6) Uani d . 1 O
O22 -.0400(3) .5803(2) -.1173(2) .0776(7) Uani d . 1 O
C21 .0622(4) .5559(3) -.1319(2) .0652(9) Uani d . 1 C
C22 .1020(5) .5869(5) -.2092(3) .107(2) Uani d . 1 C
H22A .1787(5) .6545(5) -.1949(3) .225(10) Uiso calc R 1 H
H22B .1391(5) .5316(5) -.2280(3) .225(10) Uiso calc R 1 H
C23 -.0062(4) .6012(4) -.2789(2) .0834(12) Uani d . 1 C
H23A -.0416(4) .6580(4) -.2609(2) .225(10) Uiso calc R 1 H
H23B -.0841(4) .5343(4) -.2927(2) .225(10) Uiso calc R 1 H
C24 .0357(5) .6294(4) -.3555(2) .0963(14) Uani d . 1 C
H24A .1132(5) .6965(4) -.3414(2) .225(10) Uiso calc R 1 H
H24B .0724(5) .5730(4) -.3728(2) .225(10) Uiso calc R 1 H
C25 -.0698(5) .6432(5) -.4265(3) .111(2) Uani d . 1 C
H25A -.1060(5) .6997(5) -.4089(3) .225(10) Uiso calc R 1 H
H25B -.1475(5) .5762(5) -.4398(3) .225(10) Uiso calc R 1 H
C26 -.0331(6) .6702(4) -.5030(3) .1043(15) Uani d . 1 C
H26A .0022(6) .6134(4) -.5212(3) .225(10) Uiso calc R 1 H
H26B .0450(6) .7370(4) -.4898(3) .225(10) Uiso calc R 1 H
C27 -.1412(7) .6847(6) -.5740(3) .136(2) Uani d . 1 C
H27A -.2201(7) .6186(6) -.5857(3) .225(10) Uiso calc R 1 H
H27B -.1746(7) .7426(6) -.5558(3) .225(10) Uiso calc R 1 H
C28 -.1105(7) .7088(5) -.6513(3) .132(2) Uani d . 1 C
H28A -.0763(7) .6514(5) -.6695(3) .225(10) Uiso calc R 1 H
H28B -.0325(7) .7755(5) -.6400(3) .225(10) Uiso calc R 1 H
C29 -.2204(9) .7217(8) -.7215(4) .195(4) Uani d . 1 C
H29A -.2980(9) .6547(8) -.7322(4) .225(10) Uiso calc R 1 H
H29B -.2548(9) .7785(8) -.7026(4) .225(10) Uiso calc R 1 H
C210 -.1972(10) .7449(7) -.7960(4) .206(4) Uani d . 1 C
H21A -.139(8) .819(2) -.7909(13) .312(19) Uiso calc R 1 H
H21B -.2858(13) .736(7) -.8361(13) .312(19) Uiso calc R 1 H
H21C -.150(8) .697(5) -.814(2) .312(19) Uiso calc R 1 H
N3 .2843(3) .3929(3) .0471(2) .0620(7) Uani d . 1 N
C31 .2706(4) .2926(3) .0172(2) .0650(9) Uani d . 1 C
H31 .1807(4) .2451(3) -.0067(2) .091(7) Uiso calc R 1 H
C32 .3890(4) .2567(3) .0207(2) .0731(10) Uani d . 1 C
C33 .5196(4) .3283(4) .0548(3) .0857(13) Uani d . 1 C
H33 .5999(4) .3074(4) .0556(3) .091(7) Uiso calc R 1 H
C34 .5326(4) .4298(4) .0875(3) .0880(13) Uani d . 1 C
H34 .6212(4) .4781(4) .1132(3) .091(7) Uiso calc R 1 H
C35 .4130(4) .4599(4) .0821(2) .0749(11) Uani d . 1 C
H35 .4221(4) .5300(4) .1036(2) .091(7) Uiso calc R 1 H
C36 .3746(5) .1470(4) -.0151(3) .0896(13) Uani d . 1 C
O31 .4702(4) .1206(3) -.0311(3) .1292(13) Uani d . 1 O
O32 .2456(4) .0796(2) -.0285(2) .0933(9) Uani d . 1 O
C37 .2233(7) -.0308(4) -.0645(4) .123(2) Uani d . 1 C
H37A .2844(7) -.0650(4) -.0283(4) .186(6) Uiso calc R 1 H
H37B .2450(7) -.0297(4) -.1176(4) .186(6) Uiso calc R 1 H
C38 .0733(8) -.0924(4) -.0752(4) .132(2) Uani d . 1 C
H38A .0534(8) -.0885(4) -.0218(4) .186(6) Uiso calc R 1 H
H38B .0604(8) -.1682(4) -.0923(4) .186(6) Uiso calc R 1 H
C39 -.0347(7) -.0551(5) -.1366(4) .128(2) Uani d . 1 C
H39A -.1277(7) -.0921(5) -.1307(4) .186(6) Uiso calc R 1 H
H39B -.0170(7) .0223(5) -.1223(4) .186(6) Uiso calc R 1 H
C310 -.0369(8) -.0738(5) -.2247(5) .144(2) Uani d . 1 C
H31A .0570(8) -.0387(5) -.2301(5) .186(6) Uiso calc R 1 H
H31B -.0572(8) -.1514(5) -.2393(5) .186(6) Uiso calc R 1 H
C311 -.1377(7) -.0354(6) -.2844(5) .149(2) Uani d . 1 C
H31C -.1214(7) .0408(6) -.2665(5) .186(6) Uiso calc R 1 H
H31D -.2315(7) -.0743(6) -.2807(5) .186(6) Uiso calc R 1 H
C312 -.1397(8) -.0449(6) -.3740(5) .145(2) Uani d . 1 C
H31E -.0445(8) -.0105(6) -.3777(5) .186(6) Uiso calc R 1 H
H31F -.1633(8) -.1216(6) -.3933(5) .186(6) Uiso calc R 1 H
C313 -.2330(8) .0001(6) -.4301(5) .157(3) Uani d . 1 C
H31G -.2119(8) .0759(6) -.4089(5) .186(6) Uiso calc R 1 H
H31H -.3283(8) -.0365(6) -.4275(5) .186(6) Uiso calc R 1 H
C314 -.2346(8) -.0035(5) -.5189(5) .144(2) Uani d . 1 C
H31I -.1393(8) .0324(5) -.5219(5) .186(6) Uiso calc R 1 H
H31J -.2578(8) -.0792(5) -.5408(5) .186(6) Uiso calc R 1 H
C315 -.3294(8) .0446(6) -.5730(5) .161(3) Uani d . 1 C
H31K -.3081(8) .1193(6) -.5492(5) .186(6) Uiso calc R 1 H
H31L -.4245(8) .0069(6) -.5707(5) .186(6) Uiso calc R 1 H
C316 -.3324(8) .0469(5) -.6608(5) .139(2) Uani d . 1 C
H31M -.3522(8) -.0274(5) -.6850(5) .186(6) Uiso calc R 1 H
H31N -.2385(8) .0866(5) -.6638(5) .186(6) Uiso calc R 1 H
C317 -.4337(11) .0948(8) -.7127(6) .201(4) Uani d . 1 C
H31O -.5268(11) .0545(8) -.7087(6) .186(6) Uiso calc R 1 H
H31P -.4138(11) .1684(8) -.6871(6) .186(6) Uiso calc R 1 H
C318 -.4441(11) .1012(7) -.7969(6) .198(4) Uani d . 1 C
H31Q -.360(4) .152(5) -.8031(6) .312(19) Uiso calc R 1 H
H31R -.524(5) .125(7) -.8215(13) .312(19) Uiso calc R 1 H
H31S -.455(9) .0308(17) -.8238(11) .312(19) Uiso calc R 1 H

loop_
_atom_type_symbol
_atom_type_description
_atom_type_scat_dispersion_real
_atom_type_scat_dispersion_imag
_atom_type_scat_source
Cu Cu .3201 1.2651 'International Tables Vol C Tables 4.2.6.8 and 6.1.1.4'
O O .0106 .0060 'International Tables Vol C Tables 4.2.6.8 and 6.1.1.4'
N N .0061 .0033 'International Tables Vol C Tables 4.2.6.8 and 6.1.1.4'
C C .0033 .0016 'International Tables Vol C Tables 4.2.6.8 and 6.1.1.4'
H H .0000 .0000 'International Tables Vol C Tables 4.2.6.8 and 6.1.1.4'

loop_
_geom_angle_atom_site_label_1
_geom_angle_atom_site_label_2
_geom_angle_atom_site_label_3
_geom_angle_site_symmetry_1
_geom_angle_site_symmetry_3
_geom_angle
_geom_angle_publ_flag
O12 Cu O11 2_565 . 168.03(9) no
O12 Cu O22 2_565 2_565 90.31(12) yes
O11 Cu O22 . 2_565 89.42(12) yes
O12 Cu O21 2_565 . 88.59(11) yes
O11 Cu O21 . . 89.27(11) yes
O22 Cu O21 2_565 . 168.33(9) yes
O12 Cu N3 2_565 . 96.76(11) yes
O11 Cu N3 . . 95.15(11) yes
O22 Cu N3 2_565 . 97.00(10) yes
O21 Cu N3 . . 94.66(10) yes
O12 Cu Cu 2_565 2_565 85.15(8) yes
O11 Cu Cu . 2_565 82.90(8) yes
O22 Cu Cu 2_565 2_565 85.18(7) yes
O21 Cu Cu . 2_565 83.16(7) yes
N3 Cu Cu . 2_565 177.08(8) yes
C11 O11 Cu . . 125.0(2) yes
C11 O12 Cu . 2_565 122.5(2) yes
O11 C11 O12 . . 124.4(3) yes
O11 C11 C12 . . 118.1(3) yes
O12 C11 C12 . . 117.5(3) yes
C13 C12 C11 . . 114.9(4) no
C12 C13 C14 . . 114.3(5) no
C15 C14 C13 . . 114.5(5) no
C16 C15 C14 . . 120.2(6) no
C15 C16 C17 . . 118.5(6) no
C18 C17 C16 . . 123.5(7) no
C17 C18 C19 . . 121.6(8) no
C110 C19 C18 . . 126.0(10) no
C21 O21 Cu . . 124.4(2) yes
C21 O22 Cu . 2_565 122.3(2) yes
O22 C21 O21 . . 124.9(3) yes
O22 C21 C22 . . 118.4(3) yes
O21 C21 C22 . . 116.7(3) yes
C23 C22 C21 . . 118.6(3) no
C22 C23 C24 . . 117.3(4) no
C25 C24 C23 . . 118.8(4) no
C24 C25 C26 . . 120.5(5) no
C25 C26 C27 . . 119.6(5) no
C28 C27 C26 . . 121.5(6) no
C27 C28 C29 . . 120.5(7) no
C210 C29 C28 . . 123.0(8) no
C31 N3 C35 . . 119.0(3) yes
C31 N3 Cu . . 120.2(2) yes
C35 N3 Cu . . 119.7(3) yes
N3 C31 C32 . . 121.2(4) yes
C33 C32 C31 . . 118.3(4) yes
C33 C32 C36 . . 120.2(4) yes
C31 C32 C36 . . 121.4(4) yes
C34 C33 C32 . . 120.0(3) yes
C33 C34 C35 . . 118.7(4) yes
N3 C35 C34 . . 122.6(4) yes
O31 C36 O32 . . 123.2(5) yes
O31 C36 C32 . . 123.7(5) yes
O32 C36 C32 . . 113.1(4) yes
C36 O32 C37 . . 116.1(4) yes
O32 C37 C38 . . 107.7(4) yes
C37 C38 C39 . . 116.2(5) no
C310 C39 C38 . . 115.8(6) no
C311 C310 C39 . . 116.3(6) no
C310 C311 C312 . . 119.5(7) no
C313 C312 C311 . . 118.1(7) no
C312 C313 C314 . . 120.0(7) no
C315 C314 C313 . . 118.0(7) no
C314 C315 C316 . . 120.5(7) no
C315 C316 C317 . . 117.7(7) no
C318 C317 C316 . . 122.0(9) no

loop_
_geom_bond_atom_site_label_1
_geom_bond_atom_site_label_2
_geom_bond_site_symmetry_2
_geom_bond_distance
_geom_bond_publ_flag
Cu O12 2_565 1.950(3) yes
Cu O11 . 1.960(3) yes
Cu O22 2_565 1.962(2) yes
Cu O21 . 1.966(2) yes
Cu N3 . 2.183(3) yes
Cu Cu 2_565 2.6146(10) yes
O11 C11 . 1.242(4) yes
O12 C11 . 1.254(4) yes
O12 Cu 2_565 1.950(3) no
C11 C12 . 1.504(5) yes
C12 C13 . 1.495(6) no
C13 C14 . 1.513(7) no
C14 C15 . 1.476(7) no
C15 C16 . 1.437(7) no
C16 C17 . 1.465(8) no
C17 C18 . 1.408(8) no
C18 C19 . 1.437(9) no
C19 C110 . 1.358(9) no
O21 C21 . 1.252(4) yes
O22 C21 . 1.247(4) yes
O22 Cu 2_565 1.962(2) no
C21 C22 . 1.493(5) yes
C22 C23 . 1.456(5) no
C23 C24 . 1.482(5) no
C24 C25 . 1.451(6) no
C25 C26 . 1.456(6) no
C26 C27 . 1.470(7) no
C27 C28 . 1.436(6) no
C28 C29 . 1.466(8) no
C29 C210 . 1.360(8) no
N3 C31 . 1.323(4) yes
N3 C35 . 1.329(4) yes
C31 C32 . 1.401(5) yes
C32 C33 . 1.362(6) yes
C32 C36 . 1.466(6) yes
C33 C34 . 1.356(6) yes
C34 C35 . 1.366(5) yes
C36 O31 . 1.206(5) yes
C36 O32 . 1.321(5) yes
O32 C37 . 1.457(6) no
C37 C38 . 1.480(8) no
C38 C39 . 1.513(8) no
C39 C310 . 1.482(7) no
C310 C311 . 1.458(9) no
C311 C312 . 1.501(8) no
C312 C313 . 1.429(9) no
C313 C314 . 1.486(8) no
C314 C315 . 1.449(9) no
C315 C316 . 1.470(8) no
C316 C317 . 1.473(10) no
C317 C318 . 1.399(9) no
